data_1553472
loop_
_publ_author_name
'Roffe, Gavin W.'
'Tizzard, Graham J.'
'Coles, Simon J.'
'Cox, Hazel'
'Spencer, John'

_publ_section_title
;
 Synthesis of unsymmetrical NCN&#x2032; and PCN pincer palladacycles and
 their catalytic evaluation compared with a related SCN pincer
 palladacycle
;
_journal_issue 8
_journal_name_full 'Organic Chemistry Frontiers'
_journal_page_first 957
_journal_paper_doi 10.1039/C6QO00198J
_journal_volume 3
_journal_year 2016
_chemical_formula_moiety 'C23 H17 Cl N O P Pd'
_chemical_formula_sum 'C23 H17 Cl N O P Pd'
_chemical_formula_weight 496.20
_space_group_crystal_system triclinic
_space_group_IT_number 2
_space_group_name_Hall '-P 1'
_space_group_name_H-M_alt 'P -1'
_atom_sites_solution_hydrogens geom
_atom_sites_solution_primary direct
_audit_creation_date 2016-04-25
_audit_creation_method
;
Olex2 1.2-alpha
(compiled 2016.02.24 svn.r3266 for OlexSys, GUI svn.r5155)
;
_audit_update_record
;
2016-04-26 deposited with the CCDC.
2016-06-08 downloaded from the CCDC.
;
_cell_angle_alpha 91.535(3)
_cell_angle_beta 108.207(3)
_cell_angle_gamma 112.231(3)
_cell_formula_units_Z 2
_cell_length_a 9.0641(2)
_cell_length_b 9.6782(3)
_cell_length_c 12.7031(4)
_cell_measurement_reflns_used 9668
_cell_measurement_temperature 100(2)
_cell_measurement_theta_max 29.5560
_cell_measurement_theta_min 2.3700
_cell_volume 966.47(6)
_computing_cell_refinement 'CrysAlisPro 1.171.38.41 (Rigaku OD, 2015)'
_computing_data_collection 'CrystalClear-SM Expert 3.1 b27 (Rigaku, 2013)'
_computing_data_reduction 'CrysAlisPro 1.171.38.41 (Rigaku OD, 2015)'
_computing_molecular_graphics 'Olex2 (Dolomanov et al., 2009)'
_computing_publication_material 'Olex2 (Dolomanov et al., 2009)'
_computing_structure_refinement 'ShelXL (Sheldrick, 2015)'
_computing_structure_solution 'ShelXT (Sheldrick, 2015)'
_diffrn_ambient_temperature 100(2)
_diffrn_detector 'CCD area detector'
_diffrn_detector_area_resol_mean 28.5714
_diffrn_detector_type 'Rigaku HG Saturn724+ (2x2 bin mode)'
_diffrn_measured_fraction_theta_full 0.999
_diffrn_measured_fraction_theta_max 0.997
_diffrn_measurement_details
;
List of Runs (angles in degrees, time in seconds):

  # Type    Start    End  Width  t~exp~   \w     \q     \k     \f   Frames
#--------------------------------------------------------------------------
  1  \w   -107.00  73.00   1.00    5.00    --  -17.00   8.00 -17.00  180
  2  \w    -77.00  22.00   1.00    5.00    --  -17.00 -72.00  81.00   99
  3  \w    -84.00  22.00   1.00    5.00    --  -17.00 -72.00-115.00  106
  4  \w    -27.00  71.00   1.00    5.00    --  -17.00  72.00 -17.00   98
  5  \w    -72.00 -57.00   1.00    5.00    --  -17.00 -40.00-180.00   15
  6  \w    -67.00  -7.00   1.00    5.00    --  -17.00   8.00  16.00   60
;
_diffrn_measurement_device 'four-circle \k goniometer'
_diffrn_measurement_device_type
'Rigaku FRE+ equipped with HF Varimax confocal mirrors and an AFC12 goniometer and HG Saturn 724+ detector'
_diffrn_measurement_method 'profile data from \w-scans'
_diffrn_measurement_specimen_support 'MiTeGen MicroLoop'
_diffrn_orient_matrix_type 'CrysAlisPro convention (1999,Acta A55,543-557)'
_diffrn_orient_matrix_UB_11 -0.0018243000
_diffrn_orient_matrix_UB_12 0.0091225000
_diffrn_orient_matrix_UB_13 0.0551051000
_diffrn_orient_matrix_UB_21 -0.0031598000
_diffrn_orient_matrix_UB_22 0.0714621000
_diffrn_orient_matrix_UB_23 -0.0067335000
_diffrn_orient_matrix_UB_31 -0.0901220000
_diffrn_orient_matrix_UB_32 -0.0354068000
_diffrn_orient_matrix_UB_33 -0.0216718000
_diffrn_radiation_collimation 0.2
_diffrn_radiation_monochromator 'Confocal mirrors, HF Varimax'
_diffrn_radiation_probe x-ray
_diffrn_radiation_type MoK\a
_diffrn_radiation_wavelength 0.71075
_diffrn_reflns_av_R_equivalents 0.0144
_diffrn_reflns_av_unetI/netI 0.0132
_diffrn_reflns_Laue_measured_fraction_full 0.999
_diffrn_reflns_Laue_measured_fraction_max 0.997
_diffrn_reflns_limit_h_max 11
_diffrn_reflns_limit_h_min -11
_diffrn_reflns_limit_k_max 12
_diffrn_reflns_limit_k_min -12
_diffrn_reflns_limit_l_max 16
_diffrn_reflns_limit_l_min -16
_diffrn_reflns_number 11298
_diffrn_reflns_point_group_measured_fraction_full 0.999
_diffrn_reflns_point_group_measured_fraction_max 0.997
_diffrn_reflns_theta_full 25.242
_diffrn_reflns_theta_max 27.485
_diffrn_reflns_theta_min 2.559
_diffrn_source 'Rotating Anode'
_diffrn_source_current 55.0
_diffrn_source_power 2.475
_diffrn_source_target Mo
_diffrn_source_type 'Rigaku FRE+'
_diffrn_source_voltage 45.0
_exptl_absorpt_coefficient_mu 1.195
_exptl_absorpt_correction_T_max 1.00000
_exptl_absorpt_correction_T_min 0.92532
_exptl_absorpt_correction_type multi-scan
_exptl_absorpt_process_details
;
CrysAlisPro 1.171.38.41 (Rigaku Oxford Diffraction, 2015)
Empirical absorption correction using spherical harmonics,
 implemented in SCALE3 ABSPACK scaling algorithm.
;
_exptl_crystal_colour colourless
_exptl_crystal_colour_primary colourless
_exptl_crystal_density_diffrn 1.705
_exptl_crystal_description block
_exptl_crystal_F_000 496
_exptl_crystal_size_max 0.13
_exptl_crystal_size_mid 0.12
_exptl_crystal_size_min 0.07
_refine_diff_density_max 0.489
_refine_diff_density_min -0.405
_refine_diff_density_rms 0.069
_refine_ls_extinction_method none
_refine_ls_goodness_of_fit_ref 1.029
_refine_ls_hydrogen_treatment constr
_refine_ls_matrix_type full
_refine_ls_number_parameters 253
_refine_ls_number_reflns 4420
_refine_ls_number_restraints 0
_refine_ls_restrained_S_all 1.029
_refine_ls_R_factor_all 0.0216
_refine_ls_R_factor_gt 0.0201
_refine_ls_shift/su_max 0.001
_refine_ls_shift/su_mean 0.000
_refine_ls_structure_factor_coef Fsqd
_refine_ls_weighting_details 'w=1/[\s^2^(Fo^2^)+(0.0266P)^2^+0.9105P] where P=(Fo^2^+2Fc^2^)/3'
_refine_ls_weighting_scheme calc
_refine_ls_wR_factor_gt 0.0508
_refine_ls_wR_factor_ref 0.0514
_reflns_Friedel_coverage 0.000
_reflns_number_gt 4218
_reflns_number_total 4420
_reflns_threshold_expression 'I > 2\s(I)'
_cod_data_source_file c6qo00198j2.cif
_cod_data_source_block 7b
_cod_original_cell_volume 966.48(5)
_cod_database_code 1553472
_chemical_oxdiff_formula 'C23 H17 N1 O1 P1 Cl1 Pd1'
_shelx_space_group_comment
;
The symmetry employed for this shelxl refinement is uniquely defined
by the following loop, which should always be used as a source of
symmetry information in preference to the above space-group names.
They are only intended as comments.
;
_reflns_odcompleteness_completeness 99.68
_reflns_odcompleteness_iscentric 1
_reflns_odcompleteness_theta 27.42
_olex2_refinement_description
;
1. Fixed Uiso
 At 1.2 times of:
  All C(H) groups
2.a Aromatic/amide H refined with riding coordinates:
 C2(H2), C3(H3), C4(H4), C8(H8), C9(H9), C10(H10), C11(H11), C13(H13),
 C14(H14), C15(H15), C16(H16), C17(H17), C19(H19), C20(H20), C21(H21), C22(H22),
  C23(H23)
;
_shelx_shelxl_version_number 2014/7
_olex2_date_sample_completion 2014-06-02
_olex2_date_sample_data_collection 2014-06-02
_olex2_date_sample_submission 2014-05-16
_olex2_diffrn_ambient_temperature_device 'Oxford Cryosystems'
_olex2_exptl_crystal_mounting_method 'The crystal was mounted on a MITIGEN holder in oil'
_olex2_submission_original_sample_id 'GR 83b'
_olex2_submission_special_instructions 'No special instructions were received'
_oxdiff_exptl_absorpt_empirical_details
;
Empirical correction (ABSPACK) includes:
- Absorption correction using spherical harmonics
- Frame scaling
- Detector area scaling
;
_oxdiff_exptl_absorpt_empirical_full_max 2.160
_oxdiff_exptl_absorpt_empirical_full_min 0.484

loop_
_space_group_symop_operation_xyz
'x, y, z'
'-x, -y, -z'

loop_
_atom_site_label
_atom_site_type_symbol
_atom_site_fract_x
_atom_site_fract_y
_atom_site_fract_z
_atom_site_U_iso_or_equiv
_atom_site_adp_type
_atom_site_occupancy
_atom_site_site_symmetry_order
_atom_site_calc_flag
_atom_site_refinement_flags_posn
Pd1 Pd 0.51263(2) 0.69810(2) 0.82866(2) 0.01390(5) Uani 1 1 d .
Cl1 Cl 0.64802(6) 0.96597(5) 0.88577(4) 0.02082(9) Uani 1 1 d .
P1 P 0.28744(5) 0.67404(5) 0.68568(3) 0.01416(9) Uani 1 1 d .
O1 O 0.17569(16) 0.49005(13) 0.64122(10) 0.0184(2) Uani 1 1 d .
N1 N 0.69213(19) 0.63986(17) 0.94893(12) 0.0178(3) Uani 1 1 d .
C1 C 0.2564(2) 0.40345(19) 0.69855(14) 0.0172(3) Uani 1 1 d .
C2 C 0.1844(2) 0.2477(2) 0.66900(15) 0.0210(4) Uani 1 1 d .
H2 H 0.0799 0.1974 0.6084 0.025 Uiso 1 1 calc R
C3 C 0.2698(3) 0.1672(2) 0.73064(16) 0.0224(4) Uani 1 1 d .
H3 H 0.2219 0.0600 0.7116 0.027 Uiso 1 1 calc R
C4 C 0.4229(2) 0.2385(2) 0.81921(15) 0.0209(4) Uani 1 1 d .
H4 H 0.4783 0.1809 0.8608 0.025 Uiso 1 1 calc R
C5 C 0.4946(2) 0.3965(2) 0.84641(14) 0.0181(3) Uani 1 1 d .
C6 C 0.4095(2) 0.47831(19) 0.78529(14) 0.0163(3) Uani 1 1 d .
C7 C 0.6553(2) 0.4891(2) 0.93703(15) 0.0181(3) Uani 1 1 d .
C8 C 0.7643(2) 0.4343(2) 1.00688(16) 0.0229(4) Uani 1 1 d .
H8 H 0.7388 0.3291 0.9975 0.027 Uiso 1 1 calc R
C9 C 0.9105(3) 0.5339(2) 1.09018(16) 0.0254(4) Uani 1 1 d .
H9 H 0.9862 0.4977 1.1387 0.030 Uiso 1 1 calc R
C10 C 0.9460(2) 0.6867(2) 1.10249(16) 0.0250(4) Uani 1 1 d .
H10 H 1.0454 0.7569 1.1596 0.030 Uiso 1 1 calc R
C11 C 0.8329(2) 0.7349(2) 1.02933(15) 0.0212(4) Uani 1 1 d .
H11 H 0.8569 0.8399 1.0370 0.025 Uiso 1 1 calc R
C12 C 0.3136(2) 0.73568(19) 0.55751(14) 0.0168(3) Uani 1 1 d .
C13 C 0.3768(2) 0.6599(2) 0.49981(16) 0.0228(4) Uani 1 1 d .
H13 H 0.4051 0.5804 0.5291 0.027 Uiso 1 1 calc R
C14 C 0.3981(3) 0.7004(2) 0.40010(16) 0.0261(4) Uani 1 1 d .
H14 H 0.4402 0.6481 0.3608 0.031 Uiso 1 1 calc R
C15 C 0.3580(2) 0.8173(2) 0.35772(15) 0.0245(4) Uani 1 1 d .
H15 H 0.3722 0.8449 0.2892 0.029 Uiso 1 1 calc R
C16 C 0.2975(2) 0.8935(2) 0.41517(16) 0.0245(4) Uani 1 1 d .
H16 H 0.2704 0.9737 0.3860 0.029 Uiso 1 1 calc R
C17 C 0.2758(2) 0.8538(2) 0.51526(15) 0.0205(3) Uani 1 1 d .
H17 H 0.2353 0.9074 0.5548 0.025 Uiso 1 1 calc R
C18 C 0.1352(2) 0.73504(18) 0.71010(14) 0.0160(3) Uani 1 1 d .
C19 C -0.0225(2) 0.6970(2) 0.62662(15) 0.0221(4) Uani 1 1 d .
H19 H -0.0482 0.6423 0.5554 0.026 Uiso 1 1 calc R
C20 C -0.1419(2) 0.7391(2) 0.64773(17) 0.0266(4) Uani 1 1 d .
H20 H -0.2484 0.7157 0.5902 0.032 Uiso 1 1 calc R
C21 C -0.1061(2) 0.8154(2) 0.75289(17) 0.0244(4) Uani 1 1 d .
H21 H -0.1889 0.8426 0.7676 0.029 Uiso 1 1 calc R
C22 C 0.0498(2) 0.85179(19) 0.83593(15) 0.0200(3) Uani 1 1 d .
H22 H 0.0733 0.9028 0.9080 0.024 Uiso 1 1 calc R
C23 C 0.1725(2) 0.81418(18) 0.81470(14) 0.0173(3) Uani 1 1 d .
H23 H 0.2810 0.8423 0.8712 0.021 Uiso 1 1 calc R

loop_
_atom_site_aniso_label
_atom_site_aniso_U_11
_atom_site_aniso_U_22
_atom_site_aniso_U_33
_atom_site_aniso_U_23
_atom_site_aniso_U_13
_atom_site_aniso_U_12
Pd1 0.01587(7) 0.01444(7) 0.01283(7) 0.00271(4) 0.00531(5) 0.00740(5)
Cl1 0.0219(2) 0.01613(18) 0.0213(2) 0.00096(15) 0.00380(16) 0.00760(16)
P1 0.0154(2) 0.01480(19) 0.01260(19) 0.00178(15) 0.00477(16) 0.00660(16)
O1 0.0191(6) 0.0155(6) 0.0183(6) 0.0007(5) 0.0042(5) 0.0066(5)
N1 0.0202(7) 0.0230(7) 0.0161(7) 0.0067(6) 0.0090(6) 0.0124(6)
C1 0.0219(9) 0.0176(8) 0.0170(8) 0.0049(6) 0.0115(7) 0.0093(7)
C2 0.0249(9) 0.0187(8) 0.0192(8) 0.0018(7) 0.0110(7) 0.0061(7)
C3 0.0333(10) 0.0159(8) 0.0237(9) 0.0046(7) 0.0175(8) 0.0099(7)
C4 0.0319(10) 0.0215(8) 0.0220(9) 0.0100(7) 0.0174(8) 0.0173(8)
C5 0.0240(9) 0.0210(8) 0.0171(8) 0.0065(6) 0.0136(7) 0.0119(7)
C6 0.0205(8) 0.0176(8) 0.0163(8) 0.0044(6) 0.0111(7) 0.0098(7)
C7 0.0230(9) 0.0228(8) 0.0181(8) 0.0080(7) 0.0142(7) 0.0134(7)
C8 0.0272(10) 0.0292(9) 0.0242(9) 0.0132(7) 0.0156(8) 0.0181(8)
C9 0.0263(10) 0.0370(10) 0.0242(9) 0.0163(8) 0.0141(8) 0.0197(8)
C10 0.0208(9) 0.0360(10) 0.0197(9) 0.0082(8) 0.0077(7) 0.0124(8)
C11 0.0211(9) 0.0259(9) 0.0184(8) 0.0048(7) 0.0078(7) 0.0104(7)
C12 0.0149(8) 0.0195(8) 0.0144(7) 0.0021(6) 0.0053(6) 0.0053(6)
C13 0.0271(10) 0.0243(9) 0.0233(9) 0.0054(7) 0.0123(8) 0.0142(8)
C14 0.0283(10) 0.0334(10) 0.0216(9) 0.0027(8) 0.0137(8) 0.0140(8)
C15 0.0201(9) 0.0354(10) 0.0157(8) 0.0067(7) 0.0071(7) 0.0080(8)
C16 0.0223(9) 0.0299(10) 0.0243(9) 0.0121(8) 0.0094(8) 0.0125(8)
C17 0.0202(9) 0.0230(8) 0.0212(8) 0.0048(7) 0.0091(7) 0.0103(7)
C18 0.0179(8) 0.0152(7) 0.0171(8) 0.0039(6) 0.0085(7) 0.0071(6)
C19 0.0213(9) 0.0253(9) 0.0186(8) -0.0010(7) 0.0068(7) 0.0089(7)
C20 0.0173(9) 0.0335(10) 0.0271(10) -0.0003(8) 0.0056(8) 0.0105(8)
C21 0.0242(9) 0.0245(9) 0.0327(10) 0.0064(8) 0.0178(8) 0.0119(7)
C22 0.0274(9) 0.0179(8) 0.0193(8) 0.0031(6) 0.0136(7) 0.0095(7)
C23 0.0219(8) 0.0149(7) 0.0163(8) 0.0046(6) 0.0080(7) 0.0074(6)

loop_
_atom_type_symbol
_atom_type_description
_atom_type_scat_dispersion_real
_atom_type_scat_dispersion_imag
_atom_type_scat_source
C C 0.0033 0.0016 'International Tables Vol C Tables 4.2.6.8 and 6.1.1.4'
H H 0.0000 0.0000 'International Tables Vol C Tables 4.2.6.8 and 6.1.1.4'
N N 0.0061 0.0033 'International Tables Vol C Tables 4.2.6.8 and 6.1.1.4'
O O 0.0106 0.0060 'International Tables Vol C Tables 4.2.6.8 and 6.1.1.4'
P P 0.1023 0.0942 'International Tables Vol C Tables 4.2.6.8 and 6.1.1.4'
Cl Cl 0.1484 0.1585 'International Tables Vol C Tables 4.2.6.8 and 6.1.1.4'
Pd Pd -0.9988 1.0072 'International Tables Vol C Tables 4.2.6.8 and 6.1.1.4'

loop_
_geom_angle_atom_site_label_1
_geom_angle_atom_site_label_2
_geom_angle_atom_site_label_3
_geom_angle
P1 Pd1 Cl1 101.305(16)
N1 Pd1 Cl1 98.42(4)
N1 Pd1 P1 160.26(4)
C6 Pd1 Cl1 177.89(5)
C6 Pd1 P1 80.74(5)
C6 Pd1 N1 79.52(7)
O1 P1 Pd1 106.28(5)
O1 P1 C12 100.36(7)
O1 P1 C18 102.71(7)
C12 P1 Pd1 119.21(6)
C18 P1 Pd1 118.74(6)
C18 P1 C12 106.61(8)
C1 O1 P1 112.85(11)
C7 N1 Pd1 113.92(12)
C11 N1 Pd1 126.47(12)
C11 N1 C7 119.59(16)
C2 C1 O1 120.59(16)
C6 C1 O1 117.74(15)
C6 C1 C2 121.66(17)
C1 C2 H2 121.0
C1 C2 C3 117.92(17)
C3 C2 H2 121.0
C2 C3 H3 119.0
C4 C3 C2 122.00(17)
C4 C3 H3 119.0
C3 C4 H4 120.5
C3 C4 C5 119.01(17)
C5 C4 H4 120.5
C4 C5 C7 125.86(16)
C6 C5 C4 119.40(17)
C6 C5 C7 114.74(15)
C1 C6 Pd1 122.23(13)
C1 C6 C5 120.00(16)
C5 C6 Pd1 117.76(13)
N1 C7 C5 114.01(15)
N1 C7 C8 120.61(18)
C8 C7 C5 125.38(17)
C7 C8 H8 120.3
C9 C8 C7 119.42(18)
C9 C8 H8 120.3
C8 C9 H9 120.2
C8 C9 C10 119.58(18)
C10 C9 H9 120.2
C9 C10 H10 120.8
C9 C10 C11 118.35(19)
C11 C10 H10 120.8
N1 C11 C10 122.44(18)
N1 C11 H11 118.8
C10 C11 H11 118.8
C13 C12 P1 117.25(13)
C17 C12 P1 123.31(13)
C17 C12 C13 119.44(16)
C12 C13 H13 119.9
C14 C13 C12 120.26(17)
C14 C13 H13 119.9
C13 C14 H14 120.0
C13 C14 C15 119.91(18)
C15 C14 H14 120.0
C14 C15 H15 120.0
C16 C15 C14 119.98(17)
C16 C15 H15 120.0
C15 C16 H16 119.8
C15 C16 C17 120.47(18)
C17 C16 H16 119.8
C12 C17 C16 119.92(17)
C12 C17 H17 120.0
C16 C17 H17 120.0
C19 C18 P1 120.13(13)
C23 C18 P1 119.63(13)
C23 C18 C19 120.16(16)
C18 C19 H19 120.1
C20 C19 C18 119.78(17)
C20 C19 H19 120.1
C19 C20 H20 119.9
C19 C20 C21 120.12(18)
C21 C20 H20 119.9
C20 C21 H21 120.0
C22 C21 C20 120.00(17)
C22 C21 H21 120.0
C21 C22 H22 119.8
C21 C22 C23 120.40(16)
C23 C22 H22 119.8
C18 C23 H23 120.3
C22 C23 C18 119.49(17)
C22 C23 H23 120.3

loop_
_geom_bond_atom_site_label_1
_geom_bond_atom_site_label_2
_geom_bond_distance
Pd1 Cl1 2.3851(4)
Pd1 P1 2.1955(5)
Pd1 N1 2.1180(15)
Pd1 C6 1.9528(17)
P1 O1 1.6551(13)
P1 C12 1.8026(17)
P1 C18 1.7954(17)
O1 C1 1.390(2)
N1 C7 1.361(2)
N1 C11 1.328(2)
C1 C2 1.382(2)
C1 C6 1.381(3)
C2 H2 0.9500
C2 C3 1.389(3)
C3 H3 0.9500
C3 C4 1.388(3)
C4 H4 0.9500
C4 C5 1.400(2)
C5 C6 1.394(2)
C5 C7 1.469(3)
C7 C8 1.386(3)
C8 H8 0.9500
C8 C9 1.381(3)
C9 H9 0.9500
C9 C10 1.382(3)
C10 H10 0.9500
C10 C11 1.387(3)
C11 H11 0.9500
C12 C13 1.398(2)
C12 C17 1.388(2)
C13 H13 0.9500
C13 C14 1.385(3)
C14 H14 0.9500
C14 C15 1.387(3)
C15 H15 0.9500
C15 C16 1.380(3)
C16 H16 0.9500
C16 C17 1.388(2)
C17 H17 0.9500
C18 C19 1.392(3)
C18 C23 1.391(2)
C19 H19 0.9500
C19 C20 1.384(3)
C20 H20 0.9500
C20 C21 1.390(3)
C21 H21 0.9500
C21 C22 1.380(3)
C22 H22 0.9500
C22 C23 1.390(2)
C23 H23 0.9500

loop_
_geom_torsion_atom_site_label_1
_geom_torsion_atom_site_label_2
_geom_torsion_atom_site_label_3
_geom_torsion_atom_site_label_4
_geom_torsion
Pd1 P1 O1 C1 -4.13(11)
Pd1 P1 C12 C13 63.81(15)
Pd1 P1 C12 C17 -115.55(14)
Pd1 P1 C18 C19 -168.36(12)
Pd1 P1 C18 C23 8.53(15)
Pd1 N1 C7 C5 -2.58(17)
Pd1 N1 C7 C8 177.55(12)
Pd1 N1 C11 C10 -178.00(13)
P1 O1 C1 C2 -177.22(13)
P1 O1 C1 C6 2.88(19)
P1 C12 C13 C14 179.26(15)
P1 C12 C17 C16 -179.24(14)
P1 C18 C19 C20 177.34(15)
P1 C18 C23 C22 -175.43(13)
O1 P1 C12 C13 -51.57(15)
O1 P1 C12 C17 129.07(15)
O1 P1 C18 C19 -51.52(15)
O1 P1 C18 C23 125.36(13)
O1 C1 C2 C3 -178.93(15)
O1 C1 C6 Pd1 0.2(2)
O1 C1 C6 C5 179.17(14)
N1 C7 C8 C9 0.9(3)
C1 C2 C3 C4 -0.2(3)
C2 C1 C6 Pd1 -179.71(13)
C2 C1 C6 C5 -0.7(3)
C2 C3 C4 C5 -0.8(3)
C3 C4 C5 C6 1.0(2)
C3 C4 C5 C7 -179.86(16)
C4 C5 C6 Pd1 178.75(12)
C4 C5 C6 C1 -0.3(2)
C4 C5 C7 N1 -177.10(15)
C4 C5 C7 C8 2.8(3)
C5 C7 C8 C9 -178.98(16)
C6 C1 C2 C3 1.0(3)
C6 C5 C7 N1 2.1(2)
C6 C5 C7 C8 -178.06(16)
C7 N1 C11 C10 0.3(3)
C7 C5 C6 Pd1 -0.48(19)
C7 C5 C6 C1 -179.50(14)
C7 C8 C9 C10 -0.1(3)
C8 C9 C10 C11 -0.5(3)
C9 C10 C11 N1 0.4(3)
C11 N1 C7 C5 178.91(14)
C11 N1 C7 C8 -1.0(2)
C12 P1 O1 C1 120.63(12)
C12 P1 C18 C19 53.52(16)
C12 P1 C18 C23 -129.59(13)
C12 C13 C14 C15 0.5(3)
C13 C12 C17 C16 1.4(3)
C13 C14 C15 C16 0.2(3)
C14 C15 C16 C17 -0.2(3)
C15 C16 C17 C12 -0.7(3)
C17 C12 C13 C14 -1.3(3)
C18 P1 O1 C1 -129.54(11)
C18 P1 C12 C13 -158.31(14)
C18 P1 C12 C17 22.33(17)
C18 C19 C20 C21 -1.8(3)
C19 C18 C23 C22 1.5(2)
C19 C20 C21 C22 1.1(3)
C20 C21 C22 C23 0.8(3)
C21 C22 C23 C18 -2.1(3)
C23 C18 C19 C20 0.5(3)
